data_4114462
loop_
_publ_author_name
'Subrayashastry Aravinda'
'Narayanaswamy Shamala'
'Abhishek Bandyopadhyay'
'Padmanabhan Balaram'

_publ_section_title
;
 Probing the Role of the C-H...O Hydrogen Bond Stabilized Polypeptide
 Chain Reversal at the C-terminus of Designed Peptide Helices. Structural
 Characterization of Three Decapeptides
;
_journal_name_full 'Journal of the American Chemical Society'
_journal_page_first 15065
_journal_page_last 15075
_journal_paper_doi 10.1021/ja0372762
_journal_volume 125
_journal_year 2003
_chemical_formula_moiety 'C53 H96 N10 O13 * H2O'
_chemical_formula_sum 'C53 H98 N10 O14'
_chemical_formula_weight 1099.40
_chemical_name_common
;
Boc-Leu-Aib-Val-Aib-Leu-Aib-Val-D-Ala-D-Leu-Aib-OMe
;
_chemical_name_systematic
; 
 t-Butyloxycarbonyl-leucyl-(alpha-aminoisobutyryl)-valyl-(alpha-aminoisobutyryl)
 -leucyl-(alpha-aminoisobutyryl)-valyl-D-alanyl-D-leucyl-(alpha-aminoisobutyryl)
 methyl ester monohydrate
;
_space_group_IT_number 20
_symmetry_cell_setting orthorhombic
_symmetry_space_group_name_Hall 'C 2c 2'
_symmetry_space_group_name_H-M 'C 2 2 21'
_atom_sites_solution_hydrogens geom
_atom_sites_solution_primary direct
_atom_sites_solution_secondary difmap
_audit_creation_method SHELXL-97
_cell_angle_alpha 90.00
_cell_angle_beta 90.00
_cell_angle_gamma 90.00
_cell_formula_units_Z 8
_cell_length_a 20.185(6)
_cell_length_b 30.163(8)
_cell_length_c 25.969(10)
_cell_measurement_temperature 293(2)
_cell_volume 15811(9)
_computing_data_collection SMART
_computing_data_reduction SAINT
_computing_structure_refinement 'SHELXL-97 (Sheldrick, 1997)'
_computing_structure_solution 'SHELXD (Sheldrick and Schneider, 2001)'
_diffrn_ambient_temperature 293(2)
_diffrn_detector_area_resol_mean NA
_diffrn_measured_fraction_theta_full 0.997
_diffrn_measured_fraction_theta_max 0.997
_diffrn_measurement_device_type 'BRUKER AXS SMART APEX CCD with Mo source'
_diffrn_measurement_method 'omega scan'
_diffrn_radiation_monochromator graphite
_diffrn_radiation_source 'fine-focus sealed tube'
_diffrn_radiation_type MoK\a
_diffrn_radiation_wavelength 0.71073
_diffrn_reflns_av_R_equivalents 0.1194
_diffrn_reflns_av_sigmaI/netI 0.1759
_diffrn_reflns_limit_h_max 22
_diffrn_reflns_limit_h_min -22
_diffrn_reflns_limit_k_max 33
_diffrn_reflns_limit_k_min -33
_diffrn_reflns_limit_l_max 28
_diffrn_reflns_limit_l_min -28
_diffrn_reflns_number 48890
_diffrn_reflns_theta_full 23.26
_diffrn_reflns_theta_max 23.26
_diffrn_reflns_theta_min 1.35
_exptl_absorpt_coefficient_mu 0.067
_exptl_crystal_colour 'colour less'
_exptl_crystal_density_diffrn 0.922
_exptl_crystal_description 'thin plates'
_exptl_crystal_F_000 4768
_exptl_crystal_size_max 0.32
_exptl_crystal_size_mid 0.1
_exptl_crystal_size_min 0.04
_refine_diff_density_max 0.282
_refine_diff_density_min -0.269
_refine_diff_density_rms 0.032
_refine_ls_abs_structure_details 'Flack H D (1983), Acta Cryst. A39, 876-881'
_refine_ls_abs_structure_Flack 0(4)
_refine_ls_extinction_method none
_refine_ls_goodness_of_fit_ref 0.960
_refine_ls_hydrogen_treatment 'riding on C or N to which bonded'
_refine_ls_matrix_type fullcycle
_refine_ls_number_parameters 684
_refine_ls_number_reflns 11301
_refine_ls_number_restraints 16
_refine_ls_restrained_S_all 1.513
_refine_ls_R_factor_all 0.2156
_refine_ls_R_factor_gt 0.1064
_refine_ls_shift/su_max 5.555
_refine_ls_shift/su_mean 0.530
_refine_ls_structure_factor_coef Fsqd
_refine_ls_weighting_details 'calc w=1/[\s^2^(Fo^2^)+(0.0896P)^2^+0.0000P] where P=(Fo^2^+2Fc^2^)/3'
_refine_ls_weighting_scheme calc
_refine_ls_wR_factor_gt 0.1854
_refine_ls_wR_factor_ref 0.2346
_reflns_number_gt 4967
_reflns_number_total 11301
_reflns_threshold_expression >2sigma(I)
_cod_data_source_file ja0372762si20030715_034742_3.cif
_cod_data_source_block lud-10
_cod_database_code 4114462

loop_
_symmetry_equiv_pos_as_xyz
'x, y, z'
'-x, -y, z+1/2'
'x, -y, -z'
'-x, y, -z+1/2'
'x+1/2, y+1/2, z'
'-x+1/2, -y+1/2, z+1/2'
'x+1/2, -y+1/2, -z'
'-x+1/2, y+1/2, -z+1/2'

loop_
_atom_site_label
_atom_site_type_symbol
_atom_site_fract_x
_atom_site_fract_y
_atom_site_fract_z
_atom_site_U_iso_or_equiv
_atom_site_adp_type
_atom_site_occupancy
_atom_site_symmetry_multiplicity
_atom_site_calc_flag
_atom_site_refinement_flags
C1 C 1.1944(7) 0.1709(6) 0.6855(6) 0.179(8) Uani 1 1 d .
H1A H 1.2175 0.1447 0.6746 0.268 Uiso 1 1 calc R
H1B H 1.1532 0.1732 0.6672 0.268 Uiso 1 1 calc R
H1C H 1.1858 0.1691 0.7218 0.268 Uiso 1 1 calc R
C2 C 1.2040(7) 0.2540(8) 0.6910(5) 0.202(10) Uani 1 1 d .
H2A H 1.2331 0.2784 0.6837 0.303 Uiso 1 1 calc R
H2B H 1.1952 0.2529 0.7273 0.303 Uiso 1 1 calc R
H2C H 1.1632 0.2578 0.6726 0.303 Uiso 1 1 calc R
C3 C 1.3069(5) 0.2060(5) 0.7002(4) 0.143(6) Uani 1 1 d .
H3A H 1.3329 0.2320 0.6934 0.214 Uiso 1 1 calc R
H3B H 1.3289 0.1805 0.6861 0.214 Uiso 1 1 calc R
H3C H 1.3019 0.2023 0.7367 0.214 Uiso 1 1 calc R
C4 C 1.2364(5) 0.2112(5) 0.6744(4) 0.094(4) Uani 1 1 d .
O O 1.2554(3) 0.2163(3) 0.6208(2) 0.093(3) Uani 1 1 d .
C0' C 1.2093(6) 0.2196(4) 0.5846(3) 0.093(4) Uani 1 1 d .
O0 O 1.1492(3) 0.2229(3) 0.5883(2) 0.088(2) Uani 1 1 d .
N1 N 1.2402(4) 0.2208(3) 0.5360(3) 0.079(3) Uani 1 1 d .
H1 H 1.2823 0.2167 0.5337 0.095 Uiso 1 1 calc R
C1A C 1.2016(5) 0.2289(4) 0.4893(3) 0.085(4) Uani 1 1 d .
H1A1 H 1.1824 0.2587 0.4921 0.102 Uiso 1 1 calc R
C1' C 1.1435(5) 0.1955(3) 0.4795(3) 0.030(2) Uiso 1 1 d D
O1 O 1.0932(3) 0.2083(2) 0.4613(2) 0.084(2) Uani 1 1 d .
C1B C 1.2508(5) 0.2289(4) 0.4415(3) 0.094(4) Uani 1 1 d .
H1B1 H 1.2910 0.2445 0.4513 0.113 Uiso 1 1 calc R
H1B2 H 1.2630 0.1985 0.4339 0.113 Uiso 1 1 calc R
C1G C 1.2240(5) 0.2497(6) 0.3935(4) 0.119(5) Uani 1 1 d .
H1G H 1.1789 0.2385 0.3888 0.142 Uiso 1 1 calc R
C1D C 1.2196(7) 0.2992(6) 0.3963(6) 0.151(6) Uani 1 1 d .
H1D1 H 1.2034 0.3106 0.3642 0.226 Uiso 1 1 calc R
H1D2 H 1.2628 0.3113 0.4031 0.226 Uiso 1 1 calc R
H1D3 H 1.1899 0.3075 0.4235 0.226 Uiso 1 1 calc R
C1E C 1.2667(6) 0.2322(7) 0.3461(4) 0.210(10) Uani 1 1 d .
H1E1 H 1.2671 0.2003 0.3462 0.315 Uiso 1 1 calc R
H1E2 H 1.3113 0.2430 0.3490 0.315 Uiso 1 1 calc R
H1E3 H 1.2475 0.2426 0.3145 0.315 Uiso 1 1 calc R
N2 N 1.1594(4) 0.1527(3) 0.4919(3) 0.066(2) Uani 1 1 d D
H2 H 1.1968 0.1466 0.5062 0.079 Uiso 1 1 calc R
C2A C 1.1124(5) 0.1182(3) 0.4807(3) 0.087(3) Uani 1 1 d D
C2' C 1.0426(6) 0.1261(4) 0.5076(4) 0.079(3) Uani 1 1 d .
O2 O 0.9887(4) 0.1184(3) 0.4890(3) 0.095(3) Uani 1 1 d .
C2B C 1.1029(5) 0.1117(4) 0.4224(3) 0.100(4) Uani 1 1 d D
H2B1 H 1.0907 0.1394 0.4069 0.151 Uiso 1 1 calc R
H2B2 H 1.0685 0.0903 0.4164 0.151 Uiso 1 1 calc R
H2B3 H 1.1435 0.1013 0.4074 0.151 Uiso 1 1 calc R
C2C C 1.1342(6) 0.0750(5) 0.5052(5) 0.130(5) Uani 1 1 d .
H2C1 H 1.1773 0.0671 0.4925 0.195 Uiso 1 1 calc R
H2C2 H 1.1032 0.0520 0.4967 0.195 Uiso 1 1 calc R
H2C3 H 1.1361 0.0784 0.5419 0.195 Uiso 1 1 calc R
N3 N 1.0470(4) 0.1466(3) 0.5562(3) 0.076(3) Uani 1 1 d .
H3 H 1.0851 0.1515 0.5700 0.092 Uiso 1 1 calc R
C3A C 0.9840(5) 0.1601(4) 0.5842(4) 0.081(3) Uani 1 1 d .
H3A1 H 0.9502 0.1372 0.5793 0.097 Uiso 1 1 calc R
C3' C 0.9589(5) 0.2035(4) 0.5632(3) 0.053(3) Uani 1 1 d .
O3 O 0.8972(3) 0.2059(2) 0.5538(2) 0.075(2) Uani 1 1 d .
C3B C 1.0010(6) 0.1644(4) 0.6439(4) 0.089(4) Uani 1 1 d .
H3B1 H 1.0385 0.1846 0.6480 0.106 Uiso 1 1 calc R
C3G C 1.0194(7) 0.1195(5) 0.6664(4) 0.143(6) Uani 1 1 d .
H3G1 H 1.0571 0.1078 0.6483 0.215 Uiso 1 1 calc R
H3G2 H 0.9827 0.0995 0.6628 0.215 Uiso 1 1 calc R
H3G3 H 1.0301 0.1228 0.7022 0.215 Uiso 1 1 calc R
C3F C 0.9408(6) 0.1832(5) 0.6735(4) 0.119(5) Uani 1 1 d .
H3F1 H 0.9287 0.2114 0.6591 0.178 Uiso 1 1 calc R
H3F2 H 0.9522 0.1869 0.7091 0.178 Uiso 1 1 calc R
H3F3 H 0.9042 0.1631 0.6705 0.178 Uiso 1 1 calc R
N4 N 0.9991(3) 0.2383(3) 0.5543(3) 0.052(2) Uani 1 1 d .
H4 H 1.0409 0.2342 0.5591 0.062 Uiso 1 1 calc R
C4A C 0.9791(5) 0.2809(3) 0.5378(3) 0.050(2) Uani 1 1 d .
C4' C 0.9346(5) 0.2759(3) 0.4871(3) 0.056(3) Uani 1 1 d .
O4 O 0.8835(3) 0.2993(2) 0.4806(2) 0.080(2) Uani 1 1 d .
C4B C 0.9376(6) 0.3064(3) 0.5791(4) 0.095(4) Uani 1 1 d .
H4B1 H 0.8997 0.2889 0.5885 0.143 Uiso 1 1 calc R
H4B2 H 0.9232 0.3342 0.5652 0.143 Uiso 1 1 calc R
H4B3 H 0.9644 0.3116 0.6090 0.143 Uiso 1 1 calc R
C4C C 1.0391(5) 0.3076(3) 0.5212(4) 0.080(3) Uani 1 1 d .
H4C1 H 1.0634 0.2914 0.4956 0.120 Uiso 1 1 calc R
H4C2 H 1.0670 0.3129 0.5505 0.120 Uiso 1 1 calc R
H4C3 H 1.0248 0.3354 0.5071 0.120 Uiso 1 1 calc R
N5 N 0.9550(3) 0.2468(2) 0.4536(3) 0.0495(19) Uani 1 1 d .
H5 H 0.9878 0.2306 0.4630 0.059 Uiso 1 1 calc R
C5A C 0.9286(4) 0.2383(3) 0.4016(3) 0.060(3) Uani 1 1 d .
H5A H 0.8990 0.2635 0.3950 0.072 Uiso 1 1 calc R
C5' C 0.8829(5) 0.1970(4) 0.3965(3) 0.064(3) Uani 1 1 d .
O5 O 0.8650(3) 0.1844(2) 0.3546(2) 0.079(2) Uani 1 1 d .
C5B C 0.9816(5) 0.2418(4) 0.3594(3) 0.087(4) Uani 1 1 d .
H5B1 H 1.0114 0.2168 0.3631 0.105 Uiso 1 1 calc R
H5B2 H 0.9598 0.2388 0.3263 0.105 Uiso 1 1 calc R
C5G C 1.0231(6) 0.2836(5) 0.3579(4) 0.102(4) Uani 1 1 d .
H5G H 1.0492 0.2854 0.3897 0.123 Uiso 1 1 calc R
C5D C 1.0724(5) 0.2790(4) 0.3106(4) 0.115(4) Uani 1 1 d .
H5D1 H 1.1008 0.3046 0.3092 0.172 Uiso 1 1 calc R
H5D2 H 1.0475 0.2770 0.2792 0.172 Uiso 1 1 calc R
H5D3 H 1.0988 0.2528 0.3147 0.172 Uiso 1 1 calc R
C5E C 0.9791(8) 0.3252(5) 0.3540(6) 0.178(7) Uani 1 1 d .
H5E1 H 1.0065 0.3512 0.3534 0.266 Uiso 1 1 calc R
H5E2 H 0.9499 0.3265 0.3831 0.266 Uiso 1 1 calc R
H5E3 H 0.9534 0.3239 0.3229 0.266 Uiso 1 1 calc R
N6 N 0.8668(3) 0.1766(3) 0.4407(3) 0.062(2) Uani 1 1 d .
H6 H 0.8853 0.1851 0.4688 0.074 Uiso 1 1 calc R
C6A C 0.8182(5) 0.1401(4) 0.4424(4) 0.070(3) Uani 1 1 d .
C6' C 0.8337(6) 0.1035(5) 0.4035(5) 0.089(4) Uani 1 1 d .
O6 O 0.7964(4) 0.0852(3) 0.3763(3) 0.104(3) Uani 1 1 d .
C6B C 0.8193(5) 0.1184(4) 0.4971(4) 0.103(4) Uani 1 1 d .
H6B1 H 0.8629 0.1071 0.5040 0.155 Uiso 1 1 calc R
H6B2 H 0.7879 0.0946 0.4983 0.155 Uiso 1 1 calc R
H6B3 H 0.8080 0.1402 0.5225 0.155 Uiso 1 1 calc R
C6C C 0.7477(5) 0.1567(4) 0.4313(4) 0.112(4) Uani 1 1 d .
H6C1 H 0.7362 0.1795 0.4555 0.168 Uiso 1 1 calc R
H6C2 H 0.7170 0.1325 0.4344 0.168 Uiso 1 1 calc R
H6C3 H 0.7457 0.1684 0.3969 0.168 Uiso 1 1 calc R
N7 N 0.8979(4) 0.0934(3) 0.4018(3) 0.077(3) Uani 1 1 d .
H7 H 0.9241 0.1076 0.4222 0.092 Uiso 1 1 calc R
C7A C 0.9258(8) 0.0614(5) 0.3693(5) 0.118(6) Uani 1 1 d D
H7A H 0.9719 0.0711 0.3665 0.142 Uiso 1 1 calc R
C7' C 0.9038(8) 0.0571(8) 0.3111(8) 0.134(6) Uani 1 1 d .
O7 O 0.8953(6) 0.0277(4) 0.2822(4) 0.166(5) Uani 1 1 d .
C7B C 0.9328(9) 0.0112(5) 0.3792(8) 0.199(11) Uani 1 1 d D
H7B H 0.9445 -0.0061 0.3486 0.239 Uiso 1 1 calc R
C7G C 0.9781(13) 0.0029(7) 0.4264(10) 0.324(18) Uani 1 1 d .
H7G1 H 1.0231 0.0095 0.4175 0.486 Uiso 1 1 calc R
H7G2 H 0.9748 -0.0277 0.4366 0.486 Uiso 1 1 calc R
H7G3 H 0.9644 0.0215 0.4544 0.486 Uiso 1 1 calc R
C7F C 0.8689(16) -0.0020(6) 0.4036(9) 0.307(16) Uani 1 1 d .
H7F1 H 0.8704 -0.0329 0.4124 0.461 Uiso 1 1 calc R
H7F2 H 0.8332 0.0031 0.3800 0.461 Uiso 1 1 calc R
H7F3 H 0.8619 0.0152 0.4343 0.461 Uiso 1 1 calc R
N8 N 0.8962(4) 0.1017(5) 0.2926(4) 0.117(4) Uani 1 1 d .
H8 H 0.9029 0.1234 0.3135 0.141 Uiso 1 1 calc R
C8A C 0.8764(7) 0.1119(6) 0.2364(4) 0.124(5) Uani 1 1 d .
H8A H 0.9070 0.0961 0.2137 0.149 Uiso 1 1 calc R
C8' C 0.8044(8) 0.0969(6) 0.2228(7) 0.138(6) Uani 1 1 d .
O8 O 0.7886(6) 0.0937(6) 0.1784(4) 0.223(7) Uani 1 1 d .
C8B C 0.8826(7) 0.1608(5) 0.2252(4) 0.128(5) Uani 1 1 d .
H8B1 H 0.9267 0.1705 0.2330 0.192 Uiso 1 1 calc R
H8B2 H 0.8515 0.1770 0.2460 0.192 Uiso 1 1 calc R
H8B3 H 0.8733 0.1661 0.1895 0.192 Uiso 1 1 calc R
N9 N 0.7660(7) 0.0880(4) 0.2637(5) 0.130(5) Uani 1 1 d .
H9 H 0.7818 0.0907 0.2944 0.156 Uiso 1 1 calc R
C9A C 0.6989(12) 0.0739(6) 0.2565(7) 0.144(7) Uani 1 1 d .
H9A H 0.6848 0.0859 0.2232 0.173 Uiso 1 1 calc R
C9' C 0.7085(15) 0.0298(10) 0.2495(15) 0.302(19) Uani 1 1 d D
O9 O 0.6594(16) 0.0085(8) 0.2336(16) 0.46(2) Uani 1 1 d .
C9B C 0.6499(9) 0.0880(8) 0.2937(7) 0.156(6) Uani 1 1 d .
H9B1 H 0.6670 0.0831 0.3281 0.187 Uiso 1 1 calc R
H9B2 H 0.6104 0.0700 0.2897 0.187 Uiso 1 1 calc R
C9G C 0.6315(10) 0.1368(8) 0.2876(8) 0.195(10) Uani 1 1 d D
H9G H 0.6723 0.1538 0.2931 0.234 Uiso 1 1 calc R
C9D C 0.5848(8) 0.1496(8) 0.3306(9) 0.254(12) Uani 1 1 d .
H9D1 H 0.5745 0.1806 0.3281 0.381 Uiso 1 1 calc R
H9D2 H 0.6054 0.1437 0.3632 0.381 Uiso 1 1 calc R
H9D3 H 0.5447 0.1326 0.3278 0.381 Uiso 1 1 calc R
C9E C 0.6067(14) 0.1491(11) 0.2333(11) 0.36(2) Uani 1 1 d D
H9E1 H 0.6389 0.1402 0.2082 0.534 Uiso 1 1 calc R
H9E2 H 0.6001 0.1806 0.2313 0.534 Uiso 1 1 calc R
H9E3 H 0.5655 0.1342 0.2267 0.534 Uiso 1 1 calc R
N10 N 0.7497(13) -0.0031(6) 0.2670(14) 0.34(2) Uani 1 1 d D
H10 H 0.7858 0.0074 0.2796 0.412 Uiso 1 1 calc R
C10A C 0.7474(14) -0.0508(7) 0.2697(12) 0.45(4) Uani 1 1 d D
C10' C 0.727(2) -0.0625(14) 0.2140(11) 0.62(5) Uani 1 1 d D
O10 O 0.711(4) -0.052(2) 0.1695(12) 0.82(5) Uani 1 1 d D
C10B C 0.702(3) -0.068(2) 0.313(2) 0.71(6) Uani 1 1 d D
H10A H 0.6605 -0.0520 0.3126 1.061 Uiso 1 1 calc R
H10B H 0.7229 -0.0637 0.3459 1.061 Uiso 1 1 calc R
H10C H 0.6931 -0.0990 0.3082 1.061 Uiso 1 1 calc R
C10C C 0.8187(15) -0.0677(12) 0.2603(15) 0.47(4) Uani 1 1 d D
H10D H 0.8448 -0.0629 0.2907 0.708 Uiso 1 1 calc R
H10E H 0.8379 -0.0519 0.2320 0.708 Uiso 1 1 calc R
H10F H 0.8175 -0.0988 0.2525 0.708 Uiso 1 1 calc R
O0M O 0.689(2) -0.0981(9) 0.2194(16) 0.67(4) Uani 1 1 d D
C0M C 0.681(3) -0.118(2) 0.164(2) 1.8(2) Uiso 1 1 d D
H0M1 H 0.6350 -0.1154 0.1541 2.665 Uiso 1 1 calc R
H0M2 H 0.6939 -0.1481 0.1644 2.665 Uiso 1 1 calc R
H0M3 H 0.7077 -0.1011 0.1408 2.665 Uiso 1 1 calc R
O1W O 0.8014(5) 0.3828(4) 0.4968(5) 0.211(5) Uani 1 1 d .

loop_
_atom_site_aniso_label
_atom_site_aniso_U_11
_atom_site_aniso_U_22
_atom_site_aniso_U_33
_atom_site_aniso_U_23
_atom_site_aniso_U_13
_atom_site_aniso_U_12
C1 0.089(11) 0.29(2) 0.161(14) 0.111(15) -0.024(10) -0.047(14)
C2 0.061(10) 0.44(3) 0.107(11) -0.055(16) -0.025(8) 0.051(16)
C3 0.080(9) 0.292(18) 0.056(6) 0.055(9) -0.016(6) -0.025(11)
C4 0.045(7) 0.179(14) 0.058(7) 0.039(8) -0.009(6) 0.021(9)
O 0.043(4) 0.193(8) 0.045(4) -0.008(5) -0.010(3) -0.001(5)
C0' 0.076(9) 0.172(13) 0.031(6) 0.020(7) -0.024(7) -0.014(9)
O0 0.022(4) 0.191(8) 0.052(4) 0.011(4) 0.000(3) -0.008(5)
N1 0.041(5) 0.152(8) 0.044(5) 0.005(5) -0.011(4) -0.009(5)
C1A 0.081(8) 0.119(10) 0.056(6) 0.022(6) 0.003(6) -0.015(8)
O1 0.022(3) 0.162(7) 0.067(4) 0.024(4) -0.006(3) 0.017(4)
C1B 0.042(6) 0.180(12) 0.060(6) 0.013(7) -0.008(5) -0.028(7)
C1G 0.034(7) 0.246(18) 0.076(9) 0.024(11) -0.023(6) -0.035(10)
C1D 0.105(12) 0.222(19) 0.126(12) 0.054(14) -0.045(9) -0.025(13)
C1E 0.102(11) 0.49(3) 0.039(6) 0.018(12) 0.014(7) -0.089(15)
N2 0.061(6) 0.061(6) 0.077(5) 0.007(5) -0.006(4) -0.016(5)
C2A 0.070(9) 0.054(9) 0.137(10) 0.025(8) 0.026(8) 0.037(8)
C2' 0.060(8) 0.124(10) 0.054(7) 0.022(7) -0.012(6) 0.013(8)
O2 0.052(5) 0.157(8) 0.077(5) -0.013(5) -0.010(4) -0.011(5)
C2B 0.063(7) 0.165(11) 0.073(8) -0.021(8) 0.013(6) 0.001(8)
C2C 0.076(9) 0.142(13) 0.172(13) -0.008(11) 0.040(9) -0.014(9)
N3 0.042(5) 0.129(7) 0.058(5) 0.041(5) -0.008(4) -0.004(5)
C3A 0.055(7) 0.111(10) 0.078(7) 0.039(7) 0.038(6) 0.004(7)
C3' 0.069(8) 0.081(8) 0.010(4) 0.003(5) 0.006(5) -0.038(7)
O3 0.026(4) 0.129(6) 0.069(4) 0.003(4) -0.010(3) -0.039(4)
C3B 0.084(9) 0.126(11) 0.056(6) 0.017(7) 0.008(6) -0.032(8)
C3G 0.123(12) 0.227(17) 0.079(8) 0.057(10) 0.014(8) -0.009(12)
C3F 0.071(8) 0.216(15) 0.069(7) 0.007(8) -0.001(7) 0.012(9)
N4 0.034(5) 0.066(6) 0.055(4) -0.011(5) -0.001(4) 0.017(5)
C4A 0.065(6) 0.028(6) 0.055(5) -0.028(5) 0.018(5) -0.018(6)
C4' 0.074(7) 0.055(7) 0.039(5) -0.036(5) 0.031(5) -0.005(6)
O4 0.043(4) 0.109(6) 0.089(5) -0.004(4) 0.000(4) 0.012(4)
C4B 0.103(9) 0.106(9) 0.076(7) -0.025(7) -0.011(7) 0.009(8)
C4C 0.065(8) 0.070(8) 0.106(7) -0.024(6) -0.003(7) -0.013(7)
N5 0.047(5) 0.048(5) 0.053(4) 0.008(4) -0.013(4) -0.004(4)
C5A 0.047(6) 0.077(7) 0.057(6) -0.002(5) -0.008(5) -0.035(6)
C5' 0.052(6) 0.115(9) 0.026(5) 0.021(6) -0.003(5) 0.051(7)
O5 0.074(5) 0.116(6) 0.046(4) 0.001(4) -0.023(4) -0.016(4)
C5B 0.061(7) 0.163(12) 0.038(5) 0.013(6) 0.016(5) 0.011(8)
C5G 0.068(8) 0.147(13) 0.092(8) 0.012(9) 0.019(7) -0.046(10)
C5D 0.073(8) 0.183(13) 0.088(8) 0.027(8) 0.016(7) -0.033(9)
C5E 0.172(17) 0.117(13) 0.24(2) 0.073(13) 0.055(14) -0.021(13)
N6 0.046(5) 0.092(6) 0.047(5) 0.000(4) -0.016(4) -0.024(5)
C6A 0.040(7) 0.119(10) 0.052(6) 0.000(7) 0.014(5) -0.031(7)
C6' 0.047(8) 0.147(13) 0.074(9) 0.014(9) -0.031(7) -0.011(9)
O6 0.092(6) 0.133(8) 0.087(5) -0.004(5) -0.016(5) -0.038(5)
C6B 0.085(9) 0.117(10) 0.108(9) -0.001(8) 0.004(7) -0.056(8)
C6C 0.061(8) 0.180(13) 0.096(8) -0.019(8) 0.010(7) -0.039(9)
N7 0.144(8) 0.036(5) 0.050(4) -0.035(4) -0.023(5) -0.009(5)
C7A 0.178(15) 0.048(9) 0.128(12) 0.020(9) -0.063(11) -0.045(10)
C7' 0.124(14) 0.128(18) 0.152(18) -0.007(14) 0.008(13) 0.047(13)
O7 0.169(10) 0.187(13) 0.142(9) -0.078(8) -0.022(8) 0.035(9)
C7B 0.147(16) 0.28(3) 0.172(18) -0.055(19) 0.030(15) -0.100(19)
C7G 0.32(4) 0.25(2) 0.40(4) 0.01(2) -0.26(3) 0.00(2)
C7F 0.51(5) 0.099(13) 0.32(3) 0.126(17) -0.03(3) 0.05(2)
N8 0.058(6) 0.184(13) 0.109(9) -0.062(9) -0.008(6) -0.004(8)
C8A 0.124(13) 0.189(18) 0.058(8) -0.005(9) 0.012(8) -0.012(12)
C8' 0.083(12) 0.209(17) 0.121(13) -0.074(12) 0.002(11) 0.013(11)
O8 0.184(12) 0.41(2) 0.074(6) -0.030(9) -0.037(7) -0.047(12)
C8B 0.143(13) 0.149(13) 0.092(9) 0.037(9) 0.005(8) -0.027(11)
N9 0.071(8) 0.222(15) 0.096(9) -0.037(8) -0.016(7) -0.001(9)
C9A 0.19(2) 0.101(13) 0.145(14) -0.016(11) 0.007(15) 0.074(15)
C9' 0.17(3) 0.29(5) 0.44(4) -0.11(4) -0.14(3) 0.03(3)
O9 0.38(4) 0.22(2) 0.79(6) -0.13(3) -0.05(4) 0.05(3)
C9B 0.114(14) 0.20(2) 0.156(15) -0.008(16) -0.015(12) -0.038(15)
C9G 0.127(17) 0.22(2) 0.24(3) -0.09(2) 0.068(17) -0.060(17)
C9D 0.076(12) 0.38(3) 0.31(3) -0.02(2) 0.086(15) -0.022(15)
C9E 0.27(3) 0.58(6) 0.22(3) 0.13(3) -0.08(2) 0.03(3)
N10 0.25(3) 0.120(15) 0.66(6) -0.14(2) -0.18(3) 0.053(17)
C10A 0.54(8) 0.19(7) 0.62(11) -0.10(7) -0.21(8) 0.04(6)
C10' 0.44(12) 0.07(4) 1.36(17) -0.08(7) -0.51(13) 0.12(6)
O10 0.83(9) 0.66(9) 0.95(11) 0.18(7) -0.28(8) 0.43(7)
C10B 1.17(16) 0.45(6) 0.51(9) 0.26(6) -0.12(9) -0.19(8)
C10C 0.69(9) 0.31(4) 0.41(5) -0.17(4) -0.24(6) 0.30(6)
O0M 0.85(9) 0.23(3) 0.92(9) -0.13(4) -0.43(7) 0.03(4)
O1W 0.094(7) 0.254(13) 0.286(14) 0.017(11) 0.028(8) -0.003(8)

loop_
_atom_type_symbol
_atom_type_description
_atom_type_scat_dispersion_real
_atom_type_scat_dispersion_imag
_atom_type_scat_source
C C 0.0033 0.0016 'International Tables Vol C Tables 4.2.6.8 and 6.1.1.4'
H H 0.0000 0.0000 'International Tables Vol C Tables 4.2.6.8 and 6.1.1.4'
N N 0.0061 0.0033 'International Tables Vol C Tables 4.2.6.8 and 6.1.1.4'
O O 0.0106 0.0060 'International Tables Vol C Tables 4.2.6.8 and 6.1.1.4'

loop_
_geom_angle_atom_site_label_1
_geom_angle_atom_site_label_2
_geom_angle_atom_site_label_3
_geom_angle
O C4 C1 114.7(14)
O C4 C2 107.2(12)
C1 C4 C2 112.9(13)
O C4 C3 100.4(9)
C1 C4 C3 110.2(12)
C2 C4 C3 110.8(13)
C0' O C4 120.3(9)
O0 C0' O 130.3(10)
O0 C0' N1 120.5(9)
O C0' N1 109.1(11)
C0' N1 C1A 120.8(9)
N1 C1A C1' 115.2(10)
N1 C1A C1B 108.3(9)
C1' C1A C1B 109.9(10)
O1 C1' N2 127.1(14)
O1 C1' C1A 119.8(10)
N2 C1' C1A 113.0(12)
C1G C1B C1A 115.1(10)
C1B C1G C1D 113.5(14)
C1B C1G C1E 108.1(13)
C1D C1G C1E 113.6(15)
C1' N2 C2A 118.6(11)
N2 C2A C2C 110.2(10)
N2 C2A C2B 111.9(9)
C2C C2A C2B 109.9(11)
N2 C2A C2' 112.8(10)
C2C C2A C2' 101.7(9)
C2B C2A C2' 109.9(9)
O2 C2' N3 119.9(11)
O2 C2' C2A 126.2(11)
N3 C2' C2A 113.8(10)
C2' N3 C3A 119.5(9)
C3' C3A N3 109.9(8)
C3' C3A C3B 110.8(10)
N3 C3A C3B 107.9(9)
O3 C3' N4 121.0(10)
O3 C3' C3A 116.6(10)
N4 C3' C3A 122.4(9)
C3G C3B C3F 109.3(11)
C3G C3B C3A 110.8(11)
C3F C3B C3A 110.2(10)
C3' N4 C4A 126.0(8)
N4 C4A C4C 110.0(9)
N4 C4A C4B 113.0(8)
C4C C4A C4B 111.2(9)
N4 C4A C4' 109.0(8)
C4C C4A C4' 105.3(8)
C4B C4A C4' 108.0(8)
O4 C4' N5 123.2(9)
O4 C4' C4A 121.1(9)
N5 C4' C4A 115.7(9)
C4' N5 C5A 127.9(8)
N5 C5A C5B 112.9(8)
N5 C5A C5' 115.7(7)
C5B C5A C5' 114.0(9)
O5 C5' N6 123.6(12)
O5 C5' C5A 120.5(9)
N6 C5' C5A 115.9(9)
C5G C5B C5A 117.5(10)
C5B C5G C5E 111.1(11)
C5B C5G C5D 107.2(11)
C5E C5G C5D 112.4(12)
C5' N6 C6A 121.9(9)
N6 C6A C6' 112.5(9)
N6 C6A C6C 111.6(10)
C6' C6A C6C 107.5(10)
N6 C6A C6B 109.3(9)
C6' C6A C6B 107.1(10)
C6C C6A C6B 108.7(9)
O6 C6' N7 119.9(15)
O6 C6' C6A 127.4(13)
N7 C6' C6A 112.7(11)
C6' N7 C7A 124.6(10)
N7 C7A C7B 127.8(14)
N7 C7A C7' 121.3(13)
C7B C7A C7' 96.1(15)
O7 C7' N8 119(2)
O7 C7' C7A 136(2)
N8 C7' C7A 105.8(17)
C7F C7B C7A 104.8(14)
C7F C7B C7G 97(2)
C7A C7B C7G 110.3(14)
C7' N8 C8A 122.0(15)
C8B C8A N8 110.9(13)
C8B C8A C8' 108.5(14)
N8 C8A C8' 113.4(13)
O8 C8' N9 126.3(17)
O8 C8' C8A 119.1(17)
N9 C8' C8A 114.6(15)
C8' N9 C9A 120.1(14)
C9' C9A N9 100(2)
C9' C9A C9B 118(3)
N9 C9A C9B 118.2(17)
O9 C9' C9A 116(3)
O9 C9' N10 103(3)
C9A C9' N10 139(3)
C9A C9B C9G 112.3(18)
C9D C9G C9B 109(2)
C9D C9G C9E 114(2)
C9B C9G C9E 114(2)
C9' N10 C10A 136(3)
N10 C10A C10B 113(3)
N10 C10A C10' 101(3)
C10B C10A C10' 117(3)
N10 C10A C10C 107(2)
C10B C10A C10C 124(3)
C10' C10A C10C 91(3)
O10 C10' O0M 98(5)
O10 C10' C10A 152(5)
O0M C10' C10A 103.9(10)
C10' O0M C0M 106(2)

loop_
_geom_bond_atom_site_label_1
_geom_bond_atom_site_label_2
_geom_bond_distance
C1 C4 1.510(19)
C2 C4 1.51(2)
C3 C4 1.580(15)
C4 O 1.451(12)
O C0' 1.326(12)
C0' O0 1.221(13)
C0' N1 1.408(13)
N1 C1A 1.461(13)
C1A C1' 1.568(16)
C1A C1B 1.590(14)
C1' O1 1.184(13)
C1' N2 1.3685(15)
C1B C1G 1.497(16)
C1G C1D 1.50(2)
C1G C1E 1.59(2)
N2 C2A 1.4400(15)
C2A C2C 1.516(16)
C2A C2B 1.5400(16)
C2A C2' 1.590(16)
C2' O2 1.213(12)
C2' N3 1.410(13)
N3 C3A 1.519(12)
C3A C3' 1.506(13)
C3A C3B 1.592(15)
C3' O3 1.271(10)
C3' N4 1.346(11)
C3B C3G 1.521(17)
C3B C3F 1.546(16)
N4 C4A 1.413(11)
C4A C4C 1.516(13)
C4A C4B 1.565(13)
C4A C4' 1.602(13)
C4' O4 1.260(11)
C4' N5 1.302(11)
N5 C5A 1.474(10)
C5A C5B 1.537(12)
C5A C5' 1.556(14)
C5' O5 1.206(10)
C5' N6 1.343(10)
C5B C5G 1.513(15)
C5G C5E 1.543(18)
C5G C5D 1.586(15)
N6 C6A 1.474(12)
C6A C6' 1.530(17)
C6A C6C 1.536(15)
C6A C6B 1.563(13)
C6' O6 1.171(12)
C6' N7 1.331(13)
N7 C7A 1.403(16)
C7A C7B 1.5399(15)
C7A C7' 1.58(2)
C7' O7 1.17(2)
C7' N8 1.438(18)
C7B C7F 1.49(3)
C7B C7G 1.55(2)
N8 C8A 1.543(16)
C8A C8B 1.508(18)
C8A C8' 1.56(2)
C8' O8 1.202(17)
C8' N9 1.342(18)
N9 C9A 1.43(2)
C9A C9' 1.36(3)
C9A C9B 1.45(2)
C9' O9 1.25(4)
C9' N10 1.371(3)
C9B C9G 1.53(2)
C9G C9D 1.51(2)
C9G C9E 1.5403(16)
N10 C10A 1.4409(19)
C10A C10B 1.550(8)
C10A C10' 1.542(2)
C10A C10C 1.546(3)
C10' O10 1.25(2)
C10' O0M 1.34(3)
O0M C0M 1.55(2)

loop_
_geom_torsion_atom_site_label_1
_geom_torsion_atom_site_label_2
_geom_torsion_atom_site_label_3
_geom_torsion_atom_site_label_4
_geom_torsion
C1 C4 O C0' 58.6(18)
C2 C4 O C0' -67.7(16)
C3 C4 O C0' 176.6(12)
C4 O C0' O0 7(2)
C4 O C0' N1 -175.4(12)
O0 C0' N1 C1A 4(2)
O C0' N1 C1A -173.6(11)
C0' N1 C1A C1' -57.3(16)
C0' N1 C1A C1B 179.2(11)
N1 C1A C1' O1 143.5(11)
C1B C1A C1' O1 -93.8(14)
N1 C1A C1' N2 -39.1(14)
C1B C1A C1' N2 83.6(12)
N1 C1A C1B C1G -162.6(12)
C1' C1A C1B C1G 70.7(15)
C1A C1B C1G C1D 72.9(16)
C1A C1B C1G C1E -160.2(13)
O1 C1' N2 C2A 2.2(18)
C1A C1' N2 C2A -174.9(9)
C1' N2 C2A C2C -170.6(10)
C1' N2 C2A C2B 66.8(14)
C1' N2 C2A C2' -57.7(12)
N2 C2A C2' O2 141.5(13)
C2C C2A C2' O2 -100.5(15)
C2B C2A C2' O2 15.9(18)
N2 C2A C2' N3 -34.3(13)
C2C C2A C2' N3 83.7(12)
C2B C2A C2' N3 -159.9(10)
O2 C2' N3 C3A -1.6(17)
C2A C2' N3 C3A 174.4(9)
C2' N3 C3A C3' -80.8(12)
C2' N3 C3A C3B 158.4(10)
N3 C3A C3' O3 134.5(9)
C3B C3A C3' O3 -106.4(10)
N3 C3A C3' N4 -44.9(13)
C3B C3A C3' N4 74.2(11)
C3' C3A C3B C3G 174.1(10)
N3 C3A C3B C3G -65.5(13)
C3' C3A C3B C3F 53.1(13)
N3 C3A C3B C3F 173.5(10)
O3 C3' N4 C4A 4.8(13)
C3A C3' N4 C4A -175.8(8)
C3' N4 C4A C4C -168.0(8)
C3' N4 C4A C4B 67.2(11)
C3' N4 C4A C4' -52.9(11)
N4 C4A C4' O4 139.4(9)
C4C C4A C4' O4 -102.6(10)
C4B C4A C4' O4 16.3(13)
N4 C4A C4' N5 -41.1(11)
C4C C4A C4' N5 76.9(10)
C4B C4A C4' N5 -164.3(9)
O4 C4' N5 C5A 6.4(15)
C4A C4' N5 C5A -173.1(8)
C4' N5 C5A C5B 124.4(11)
C4' N5 C5A C5' -101.8(11)
N5 C5A C5' O5 -171.6(9)
C5B C5A C5' O5 -38.3(13)
N5 C5A C5' N6 7.1(12)
C5B C5A C5' N6 140.5(9)
N5 C5A C5B C5G -52.1(14)
C5' C5A C5B C5G 173.2(10)
C5A C5B C5G C5E -55.8(15)
C5A C5B C5G C5D -178.9(10)
O5 C5' N6 C6A -8.2(15)
C5A C5' N6 C6A 173.2(9)
C5' N6 C6A C6' 51.6(13)
C5' N6 C6A C6C -69.2(12)
C5' N6 C6A C6B 170.5(9)
N6 C6A C6' O6 -136.1(13)
C6C C6A C6' O6 -12.9(17)
C6B C6A C6' O6 103.8(14)
N6 C6A C6' N7 42.8(14)
C6C C6A C6' N7 166.0(10)
C6B C6A C6' N7 -77.3(12)
O6 C6' N7 C7A -0.4(18)
C6A C6' N7 C7A -179.4(8)
C6' N7 C7A C7B -86.5(17)
C6' N7 C7A C7' 42.5(18)
N7 C7A C7' O7 -143(2)
C7B C7A C7' O7 -1(3)
N7 C7A C7' N8 40.0(19)
C7B C7A C7' N8 -178.1(13)
N7 C7A C7B C7F 41(2)
C7' C7A C7B C7F -96.9(19)
N7 C7A C7B C7G -63(2)
C7' C7A C7B C7G 159.2(19)
O7 C7' N8 C8A 1(2)
C7A C7' N8 C8A 178.6(12)
C7' N8 C8A C8B -171.0(13)
C7' N8 C8A C8' 66.8(18)
C8B C8A C8' O8 73(2)
N8 C8A C8' O8 -163.2(18)
C8B C8A C8' N9 -107.9(16)
N8 C8A C8' N9 16(2)
O8 C8' N9 C9A -1(3)
C8A C8' N9 C9A 179.9(15)
C8' N9 C9A C9' 85(3)
C8' N9 C9A C9B -145.4(19)
N9 C9A C9' O9 -169.0(5)
C9B C9A C9' O9 61.0(5)
N9 C9A C9' N10 35.0(7)
C9B C9A C9' N10 -95.0(6)
C9' C9A C9B C9G -165(2)
N9 C9A C9B C9G 74(2)
C9A C9B C9G C9D -175.2(17)
C9A C9B C9G C9E 56(2)
O9 C9' N10 C10A 1(8)
C9A C9' N10 C10A 159.0(5)
C9' N10 C10A C10B -76.0(7)
C9' N10 C10A C10' 50.0(6)
C9' N10 C10A C10C 144.0(5)
N10 C10A C10' O10 -4.0(15)
C10B C10A C10' O10 119.0(14)
C10C C10A C10' O10 -111.0(14)
N10 C10A C10' O0M -145.0(5)
C10B C10A C10' O0M -22.0(6)
C10C C10A C10' O0M 107.0(5)
O10 C10' O0M C0M 30.0(8)
C10A C10' O0M C0M -167.2(16)
